data_4514051
loop_
_publ_author_name
'Paioti, Paulo H. S.'
'Abboud, Khalil A.'
'Aponick, Aaron'

_publ_section_title
;
 Incorporation of Axial Chirality into Phosphino-Imidazoline Ligands for
 Enantioselective Catalysis
;
_journal_issue 3
_journal_name_full 'ACS Catalysis'
_journal_page_first 2133
_journal_paper_doi 10.1021/acscatal.7b00133
_journal_volume 7
_journal_year 2017
_chemical_absolute_configuration ad
_chemical_formula_sum 'C44 H30 F5 N2 P'
_chemical_formula_weight 712.67
_space_group_crystal_system monoclinic
_space_group_IT_number 4
_space_group_name_Hall 'P 2yb'
_space_group_name_H-M_alt 'P 1 21 1'
_symmetry_space_group_name_Hall 'P 2yb'
_symmetry_space_group_name_H-M 'P 1 21 1'
_atom_sites_solution_hydrogens geom
_audit_creation_method SHELXL-2013
_audit_update_record
;
2014-07-02 # Formatted by publCIF
;
_cell_angle_alpha 90
_cell_angle_beta 97.6938(9)
_cell_angle_gamma 90
_cell_formula_units_Z 2
_cell_length_a 12.3700(4)
_cell_length_b 45.6483(14)
_cell_length_c 12.6634(4)
_cell_measurement_reflns_used 9901
_cell_measurement_temperature 100(2)
_cell_measurement_theta_max 28.0
_cell_measurement_theta_min 2.0
_cell_volume 7086.3(4)
_computing_cell_refinement 'Bruker APEX2'
_computing_data_collection 'Bruker APEX2 (Bruker, 2008)'
_computing_data_reduction 'Bruker SAINT (Bruker, 2008)'
_computing_molecular_graphics 'SHELXL-2013 (Sheldrick, 2013)'
_computing_publication_material 'SHELXL-2013 (Sheldrick, 2013)'
_computing_structure_refinement 'SHELXL-2013 (Sheldrick, 2013)'
_computing_structure_solution 'SHELXL-2013 (Sheldrick, 2013)'
_diffrn_ambient_temperature 100(2)
_diffrn_measured_fraction_theta_full 1.000
_diffrn_measured_fraction_theta_max 1.000
_diffrn_measurement_device_type 'Bruker APEX-II DUO'
_diffrn_measurement_method 'phi and omega scans'
_diffrn_radiation_type MoK\a
_diffrn_radiation_wavelength 0.71073
_diffrn_reflns_av_R_equivalents 0.0473
_diffrn_reflns_av_unetI/netI 0.0571
_diffrn_reflns_Laue_measured_fraction_full 1.000
_diffrn_reflns_Laue_measured_fraction_max 1.000
_diffrn_reflns_limit_h_max 16
_diffrn_reflns_limit_h_min -16
_diffrn_reflns_limit_k_max 59
_diffrn_reflns_limit_k_min -59
_diffrn_reflns_limit_l_max 15
_diffrn_reflns_limit_l_min -16
_diffrn_reflns_number 125872
_diffrn_reflns_point_group_measured_fraction_full 0.999
_diffrn_reflns_point_group_measured_fraction_max 0.998
_diffrn_reflns_theta_full 25.242
_diffrn_reflns_theta_max 27.499
_diffrn_reflns_theta_min 0.892
_diffrn_source 'fine-focus sealed tube'
_exptl_absorpt_coefficient_mu 0.139
_exptl_absorpt_correction_T_max 0.9926
_exptl_absorpt_correction_T_min 0.9687
_exptl_absorpt_correction_type empirical
_exptl_absorpt_process_details 'based on measured indexed crystal faces, Bruker SHELXTL v6.14 (Bruker 2008)'
_exptl_crystal_colour colourless
_exptl_crystal_density_diffrn 1.336
_exptl_crystal_description blocks
_exptl_crystal_F_000 2944
_exptl_crystal_size_max 0.304
_exptl_crystal_size_mid 0.213
_exptl_crystal_size_min 0.074
_refine_diff_density_max 0.725
_refine_diff_density_min -0.380
_refine_diff_density_rms 0.042
_refine_ls_abs_structure_details
;
 Flack x determined using 10882 quotients [(I+)-(I-)]/[(I+)+(I-)] 
 (Parsons and Flack (2004), Acta Cryst. A60, s61). 
;
_refine_ls_abs_structure_Flack -0.01(2)
_refine_ls_extinction_method none
_refine_ls_goodness_of_fit_ref 0.959
_refine_ls_hydrogen_treatment constr
_refine_ls_matrix_type full
_refine_ls_number_parameters 1873
_refine_ls_number_reflns 32537
_refine_ls_number_restraints 1
_refine_ls_restrained_S_all 0.959
_refine_ls_R_factor_all 0.0551
_refine_ls_R_factor_gt 0.0403
_refine_ls_shift/su_max 0.001
_refine_ls_shift/su_mean 0.000
_refine_ls_structure_factor_coef Fsqd
_refine_ls_weighting_details 'w=1/[\s^2^(Fo^2^)+(0.0462P)^2^] where P=(Fo^2^+2Fc^2^)/3'
_refine_ls_weighting_scheme calc
_refine_ls_wR_factor_gt 0.0835
_refine_ls_wR_factor_ref 0.0873
_reflns_Friedel_coverage 0.972
_reflns_Friedel_fraction_full 0.998
_reflns_Friedel_fraction_max 0.997
_reflns_number_gt 26176
_reflns_number_total 32537
_reflns_threshold_expression 'I > 2\s(I)'
_cod_data_source_file cs7b00133_si_002.cif
_cod_data_source_block paulo3
_cod_depositor_comments
;

2020-09-22
Z value changed to bi consistent with given formula
                 miguel
;
_cod_original_formula_units_Z 8
_cod_database_code 4514051
_shelxl_version_number 2013-3
_shelx_space_group_comment
;
The symmetry employed for this shelxl refinement is uniquely defined 
by the following loop, which should always be used as a source of 
symmetry information in preference to the above space-group names. 
They are only intended as comments. 
;
_shelx_estimated_absorpt_t_max 0.990
_shelx_estimated_absorpt_t_min 0.959

loop_
_space_group_symop_operation_xyz
'x, y, z'
'-x, y+1/2, -z'

loop_
_atom_site_label
_atom_site_type_symbol
_atom_site_fract_x
_atom_site_fract_y
_atom_site_fract_z
_atom_site_U_iso_or_equiv
_atom_site_adp_type
_atom_site_occupancy
_atom_site_site_symmetry_order
_atom_site_calc_flag
P1A P 0.85217(6) 0.21296(2) 0.14886(6) 0.02134(17) Uani 1 1 d
F1A F 0.99092(14) 0.15473(4) 0.04845(13) 0.0251(4) Uani 1 1 d
F2A F 0.94951(16) 0.12181(4) -0.12656(14) 0.0335(4) Uani 1 1 d
F3A F 0.86747(17) 0.06678(4) -0.11538(15) 0.0375(5) Uani 1 1 d
F4A F 0.82079(17) 0.04592(4) 0.07456(15) 0.0370(5) Uani 1 1 d
F5A F 0.86333(14) 0.07851(4) 0.25194(13) 0.0275(4) Uani 1 1 d
N1A N 0.85308(18) 0.14250(5) 0.30697(18) 0.0167(5) Uani 1 1 d
N2A N 0.71158(18) 0.17348(5) 0.32292(18) 0.0172(5) Uani 1 1 d
C1A C 0.7717(2) 0.18287(6) 0.0806(2) 0.0191(6) Uani 1 1 d
C2A C 0.7467(2) 0.18136(6) -0.0317(2) 0.0210(6) Uani 1 1 d
C3A C 0.6907(2) 0.15808(7) -0.0796(2) 0.0228(7) Uani 1 1 d
C4A C 0.6498(2) 0.13571(6) -0.0196(2) 0.0199(6) Uani 1 1 d
C5A C 0.5833(3) 0.11254(7) -0.0675(3) 0.0265(7) Uani 1 1 d
C6A C 0.5403(3) 0.09219(7) -0.0065(3) 0.0288(7) Uani 1 1 d
C7A C 0.5628(3) 0.09311(7) 0.1052(3) 0.0256(7) Uani 1 1 d
C8A C 0.6281(2) 0.11467(6) 0.1539(2) 0.0210(6) Uani 1 1 d
C9A C 0.6726(2) 0.13661(6) 0.0935(2) 0.0183(6) Uani 1 1 d
C10A C 0.7375(2) 0.16034(6) 0.1419(2) 0.0170(6) Uani 1 1 d
C11A C 0.7673(2) 0.15995(6) 0.2599(2) 0.0163(6) Uani 1 1 d
C12A C 0.9503(2) 0.13653(7) 0.2564(2) 0.0197(6) Uani 1 1 d
C13A C 0.9280(2) 0.11789(6) 0.1571(2) 0.0196(6) Uani 1 1 d
C14A C 0.9488(2) 0.12771(6) 0.0583(2) 0.0212(6) Uani 1 1 d
C15A C 0.9282(2) 0.11115(7) -0.0328(2) 0.0245(7) Uani 1 1 d
C16A C 0.8862(3) 0.08339(7) -0.0273(2) 0.0261(7) Uani 1 1 d
C17A C 0.8634(3) 0.07277(7) 0.0689(3) 0.0261(7) Uani 1 1 d
C18A C 0.8858(2) 0.08983(7) 0.1594(2) 0.0224(7) Uani 1 1 d
C19A C 0.8744(2) 0.15256(6) 0.4183(2) 0.0173(6) Uani 1 1 d
C20A C 0.7623(2) 0.16627(6) 0.4329(2) 0.0180(6) Uani 1 1 d
C21A C 0.9115(2) 0.12855(7) 0.4967(2) 0.0197(6) Uani 1 1 d
C22A C 0.8620(3) 0.10120(7) 0.4919(2) 0.0235(7) Uani 1 1 d
C23A C 0.8942(3) 0.08020(7) 0.5682(3) 0.0304(8) Uani 1 1 d
C24A C 0.9765(3) 0.08641(8) 0.6515(3) 0.0326(8) Uani 1 1 d
C25A C 1.0260(3) 0.11337(8) 0.6564(3) 0.0308(8) Uani 1 1 d
C26A C 0.9942(2) 0.13445(7) 0.5800(2) 0.0237(7) Uani 1 1 d
C27A C 0.7702(2) 0.19219(7) 0.5067(2) 0.0210(6) Uani 1 1 d
C28A C 0.8009(3) 0.18839(7) 0.6162(2) 0.0257(7) Uani 1 1 d
C29A C 0.8122(3) 0.21256(8) 0.6837(3) 0.0345(8) Uani 1 1 d
C30A C 0.7915(3) 0.24026(8) 0.6449(3) 0.0425(9) Uani 1 1 d
C31A C 0.7582(4) 0.24406(8) 0.5373(3) 0.0459(10) Uani 1 1 d
C32A C 0.7488(3) 0.22004(7) 0.4689(3) 0.0337(8) Uani 1 1 d
C41A C 0.9016(2) 0.23261(6) 0.0378(2) 0.0228(7) Uani 1 1 d
C42A C 0.9986(3) 0.22345(7) 0.0039(3) 0.0281(7) Uani 1 1 d
C43A C 1.0414(3) 0.23775(8) -0.0778(3) 0.0329(8) Uani 1 1 d
C44A C 0.9900(3) 0.26218(8) -0.1250(3) 0.0331(8) Uani 1 1 d
C45A C 0.8945(3) 0.27186(7) -0.0917(3) 0.0321(8) Uani 1 1 d
C46A C 0.8496(3) 0.25721(7) -0.0123(3) 0.0270(7) Uani 1 1 d
C51A C 0.7471(2) 0.23776(6) 0.1846(2) 0.0212(6) Uani 1 1 d
C52A C 0.7816(3) 0.26496(7) 0.2294(3) 0.0315(8) Uani 1 1 d
C53A C 0.7077(3) 0.28428(7) 0.2639(3) 0.0360(8) Uani 1 1 d
C54A C 0.5987(3) 0.27676(8) 0.2582(3) 0.0348(8) Uani 1 1 d
C55A C 0.5634(3) 0.25000(7) 0.2154(2) 0.0283(7) Uani 1 1 d
C56A C 0.6365(3) 0.23083(7) 0.1776(2) 0.0235(7) Uani 1 1 d

loop_
_atom_site_aniso_label
_atom_site_aniso_U_11
_atom_site_aniso_U_22
_atom_site_aniso_U_33
_atom_site_aniso_U_23
_atom_site_aniso_U_13
_atom_site_aniso_U_12
P1A 0.0215(4) 0.0209(4) 0.0217(4) -0.0010(3) 0.0030(3) -0.0037(3)
F1A 0.0253(9) 0.0279(10) 0.0235(9) 0.0018(7) 0.0080(8) -0.0010(8)
F2A 0.0404(11) 0.0453(12) 0.0162(9) -0.0012(8) 0.0088(8) 0.0007(9)
F3A 0.0457(12) 0.0397(11) 0.0261(10) -0.0138(9) 0.0011(9) 0.0009(10)
F4A 0.0503(12) 0.0227(10) 0.0372(11) -0.0038(8) 0.0027(10) -0.0039(9)
F5A 0.0341(10) 0.0247(9) 0.0238(10) 0.0037(7) 0.0045(8) 0.0009(8)
N1A 0.0158(12) 0.0193(12) 0.0151(12) -0.0004(10) 0.002(1) 0.0017(10)
N2A 0.0151(12) 0.0202(12) 0.0159(12) -0.0008(10) 0.0007(10) -0.0009(10)
C1A 0.0156(14) 0.0182(15) 0.0235(16) 0.0000(12) 0.0029(12) 0.0014(12)
C2A 0.0229(16) 0.0201(15) 0.0201(16) 0.0030(12) 0.0035(13) 0.0019(12)
C3A 0.0241(16) 0.0282(17) 0.0150(15) -0.0033(13) -0.0011(12) 0.0048(14)
C4A 0.0155(14) 0.0191(15) 0.0244(16) -0.0052(12) 0.0001(12) 0.0056(12)
C5A 0.0262(17) 0.0242(16) 0.0268(17) -0.0055(14) -0.0046(14) 0.0058(14)
C6A 0.0279(17) 0.0196(16) 0.0365(19) -0.0070(14) -0.0043(15) 0.0011(14)
C7A 0.0257(16) 0.0161(15) 0.0344(19) 0.0021(13) 0.0019(14) 0.0017(13)
C8A 0.0181(15) 0.0201(15) 0.0242(16) 0.0003(12) 0.0012(12) 0.0023(12)
C9A 0.0138(14) 0.0197(15) 0.0210(15) -0.0016(12) 0.0015(12) 0.0043(12)
C10A 0.0148(13) 0.0178(14) 0.0186(15) -0.0014(12) 0.0032(12) 0.0032(12)
C11A 0.0138(13) 0.0174(14) 0.0175(15) -0.0003(11) 0.0015(11) -0.0027(12)
C12A 0.0149(14) 0.0263(16) 0.0178(15) 0.0002(12) 0.0019(12) 0.0024(12)
C13A 0.0131(14) 0.0259(16) 0.0194(15) -0.0013(12) 0.0004(12) 0.0063(12)
C14A 0.0169(14) 0.0231(16) 0.0234(16) -0.0024(13) 0.0024(12) 0.0027(12)
C15A 0.0215(15) 0.0348(18) 0.0179(16) 0.0001(13) 0.0053(13) 0.0067(14)
C16A 0.0249(16) 0.0313(17) 0.0210(17) -0.0078(13) -0.0014(13) 0.0037(14)
C17A 0.0232(16) 0.0238(16) 0.0309(18) -0.0023(14) 0.0017(14) 0.0031(13)
C18A 0.0216(15) 0.0266(17) 0.0187(16) 0.0018(13) 0.0015(13) 0.0051(13)
C19A 0.0147(13) 0.0226(15) 0.0141(14) -0.0005(12) 0.0004(11) -0.0042(12)
C20A 0.0167(14) 0.0196(15) 0.0178(15) 0.0007(12) 0.0031(12) -0.0014(12)
C21A 0.0160(14) 0.0275(16) 0.0164(15) 0.0007(12) 0.0050(12) 0.0032(12)
C22A 0.0240(16) 0.0267(17) 0.0204(16) -0.0021(13) 0.0049(13) 0.0029(13)
C23A 0.0390(19) 0.0256(17) 0.0295(19) 0.0027(14) 0.0156(16) 0.0036(15)
C24A 0.0376(19) 0.040(2) 0.0224(17) 0.0096(15) 0.0106(15) 0.0153(16)
C25A 0.0238(17) 0.050(2) 0.0181(16) 0.0075(15) 0.0026(13) 0.0050(16)
C26A 0.0156(14) 0.0369(18) 0.0188(16) 0.0001(13) 0.0038(12) 0.0013(13)
C27A 0.0167(14) 0.0278(16) 0.0193(16) -0.0023(13) 0.0054(12) -0.0024(13)
C28A 0.0250(16) 0.0333(18) 0.0197(16) 0.0000(13) 0.0057(13) -0.0003(14)
C29A 0.039(2) 0.049(2) 0.0159(16) -0.0071(16) 0.0059(14) -0.0047(18)
C30A 0.058(3) 0.038(2) 0.032(2) -0.0171(17) 0.0070(18) -0.0094(19)
C31A 0.081(3) 0.0241(18) 0.032(2) -0.0035(15) 0.005(2) -0.0012(19)
C32A 0.050(2) 0.0288(18) 0.0218(17) -0.0005(14) 0.0033(16) 0.0000(16)
C41A 0.0228(15) 0.0193(15) 0.0260(17) -0.0025(13) 0.0023(13) -0.0085(13)
C42A 0.0272(17) 0.0255(17) 0.0321(18) -0.0035(14) 0.0061(14) -0.0042(14)
C43A 0.0285(18) 0.041(2) 0.0306(19) -0.0095(16) 0.0102(15) -0.0079(16)
C44A 0.040(2) 0.038(2) 0.0231(17) -0.0042(15) 0.0083(15) -0.0162(17)
C45A 0.040(2) 0.0252(18) 0.0322(19) 0.0021(14) 0.0089(16) -0.0041(15)
C46A 0.0274(17) 0.0261(17) 0.0289(18) -0.0003(14) 0.0088(14) -0.0016(14)
C51A 0.0266(16) 0.0195(15) 0.0172(15) -0.0001(12) 0.0020(13) -0.0006(13)
C52A 0.0382(19) 0.0273(17) 0.0292(18) -0.0038(14) 0.0056(15) -0.0082(15)
C53A 0.054(2) 0.0213(17) 0.0319(19) -0.0072(14) 0.0024(17) -0.0017(16)
C54A 0.048(2) 0.0335(19) 0.0243(18) -0.0022(15) 0.0081(16) 0.0132(17)
C55A 0.0286(17) 0.0344(18) 0.0219(17) 0.0024(14) 0.0038(14) 0.0039(15)
C56A 0.0290(17) 0.0213(16) 0.0198(16) 0.0013(12) 0.0022(13) -0.0009(13)

loop_
_atom_type_symbol
_atom_type_description
_atom_type_scat_dispersion_real
_atom_type_scat_dispersion_imag
_atom_type_scat_source
C C 0.0033 0.0016 'International Tables Vol C Tables 4.2.6.8 and 6.1.1.4'
H H 0.0000 0.0000 'International Tables Vol C Tables 4.2.6.8 and 6.1.1.4'
N N 0.0061 0.0033 'International Tables Vol C Tables 4.2.6.8 and 6.1.1.4'
F F 0.0171 0.0103 'International Tables Vol C Tables 4.2.6.8 and 6.1.1.4'
P P 0.1023 0.0942 'International Tables Vol C Tables 4.2.6.8 and 6.1.1.4'

loop_
_geom_angle_atom_site_label_1
_geom_angle_atom_site_label_2
_geom_angle_atom_site_label_3
_geom_angle
C41A P1A C1A 102.63(13)
C51A P1A C1A 102.74(13)
C51A P1A C41A 101.98(14)
C11A N1A C12A 122.9(2)
C11A N1A C19A 105.0(2)
C12A N1A C19A 115.2(2)
C11A N2A C20A 106.4(2)
C2A C1A P1A 122.6(2)
C10A C1A P1A 118.4(2)
C10A C1A C2A 118.9(3)
C3A C2A C1A 120.9(3)
C2A C3A C4A 121.6(3)
C3A C4A C5A 122.6(3)
C3A C4A C9A 119.0(3)
C9A C4A C5A 118.4(3)
C6A C5A C4A 120.8(3)
C5A C6A C7A 120.7(3)
C8A C7A C6A 120.1(3)
C7A C8A C9A 121.0(3)
C4A C9A C10A 118.4(3)
C8A C9A C4A 119.0(3)
C8A C9A C10A 122.6(3)
C1A C10A C9A 121.0(3)
C1A C10A C11A 121.1(3)
C9A C10A C11A 117.9(2)
N1A C11A C10A 120.4(2)
N2A C11A N1A 116.8(2)
N2A C11A C10A 122.5(2)
N1A C12A C13A 113.6(2)
C14A C13A C12A 122.3(3)
C18A C13A C12A 122.0(3)
C18A C13A C14A 115.7(3)
F1A C14A C13A 119.9(3)
F1A C14A C15A 117.1(3)
C15A C14A C13A 123.0(3)
F2A C15A C14A 120.5(3)
F2A C15A C16A 120.0(3)
C14A C15A C16A 119.6(3)
F3A C16A C15A 120.2(3)
F3A C16A C17A 120.3(3)
C15A C16A C17A 119.6(3)
F4A C17A C16A 119.9(3)
F4A C17A C18A 120.5(3)
C16A C17A C18A 119.6(3)
F5A C18A C13A 119.7(3)
F5A C18A C17A 117.7(3)
C17A C18A C13A 122.6(3)
N1A C19A C20A 101.0(2)
N1A C19A C21A 113.7(2)
C21A C19A C20A 114.3(2)
N2A C20A C19A 104.4(2)
N2A C20A C27A 113.1(2)
C27A C20A C19A 113.9(2)
C22A C21A C19A 122.1(3)
C22A C21A C26A 118.8(3)
C26A C21A C19A 119.0(3)
C23A C22A C21A 120.7(3)
C22A C23A C24A 120.1(3)
C25A C24A C23A 119.5(3)
C24A C25A C26A 120.6(3)
C25A C26A C21A 120.4(3)
C28A C27A C20A 120.4(3)
C32A C27A C20A 121.3(3)
C32A C27A C28A 118.3(3)
C29A C28A C27A 120.2(3)
C30A C29A C28A 120.9(3)
C29A C30A C31A 119.1(3)
C30A C31A C32A 120.3(3)
C27A C32A C31A 121.1(3)
C42A C41A P1A 118.5(2)
C42A C41A C46A 117.6(3)
C46A C41A P1A 123.8(2)
C43A C42A C41A 121.3(3)
C44A C43A C42A 120.3(3)
C43A C44A C45A 119.4(3)
C44A C45A C46A 120.7(3)
C45A C46A C41A 120.8(3)
C52A C51A P1A 117.3(2)
C56A C51A P1A 124.6(2)
C56A C51A C52A 117.9(3)
C53A C52A C51A 120.8(3)
C52A C53A C54A 120.4(3)
C55A C54A C53A 119.6(3)
C54A C55A C56A 120.4(3)
C55A C56A C51A 120.9(3)

loop_
_geom_bond_atom_site_label_1
_geom_bond_atom_site_label_2
_geom_bond_distance
P1A C1A 1.843(3)
P1A C41A 1.840(3)
P1A C51A 1.826(3)
F1A C14A 1.351(3)
F2A C15A 1.341(4)
F3A C16A 1.343(3)
F4A C17A 1.340(4)
F5A C18A 1.344(3)
N1A C11A 1.395(4)
N1A C12A 1.462(4)
N1A C19A 1.473(4)
N2A C11A 1.281(4)
N2A C20A 1.485(4)
C1A C2A 1.416(4)
C1A C10A 1.388(4)
C2A C3A 1.365(4)
C3A C4A 1.407(4)
C4A C5A 1.424(4)
C4A C9A 1.423(4)
C5A C6A 1.362(5)
C6A C7A 1.405(5)
C7A C8A 1.367(4)
C8A C9A 1.416(4)
C9A C10A 1.436(4)
C10A C11A 1.491(4)
C12A C13A 1.513(4)
C13A C14A 1.385(4)
C13A C18A 1.385(4)
C14A C15A 1.374(4)
C15A C16A 1.375(5)
C16A C17A 1.376(5)
C17A C18A 1.382(4)
C19A C20A 1.555(4)
C19A C21A 1.508(4)
C20A C27A 1.503(4)
C21A C22A 1.388(4)
C21A C26A 1.394(4)
C22A C23A 1.381(4)
C23A C24A 1.393(5)
C24A C25A 1.372(5)
C25A C26A 1.384(4)
C27A C28A 1.399(4)
C27A C32A 1.372(4)
C28A C29A 1.391(5)
C29A C30A 1.368(5)
C30A C31A 1.382(5)
C31A C32A 1.392(5)
C41A C42A 1.392(4)
C41A C46A 1.403(4)
C42A C43A 1.387(5)
C43A C44A 1.379(5)
C44A C45A 1.380(5)
C45A C46A 1.384(4)
C51A C52A 1.408(4)
C51A C56A 1.396(4)
C52A C53A 1.382(5)
C53A C54A 1.384(5)
C54A C55A 1.383(5)
C55A C56A 1.388(4)
